data_4320592
loop_
_publ_author_name
'A. Chandrasekaran'
'Roberta O. Day'
'Robert R. Holmes'

_publ_section_title
;
 Coordination of Carbonyl and Carboxyl Oxygen Atoms with Phosphorus in the
 Presence of Hydrogen Bonding. P-O Donor Action
;
_journal_name_full 'Inorganic Chemistry'
_journal_page_first 6229
_journal_page_last 6238
_journal_paper_doi 10.1021/ic010600e
_journal_volume 40
_journal_year 2001
_chemical_formula_sum 'C22 H15 Cl2 O6 P'
_chemical_formula_weight 477.21
_chemical_name_systematic
;
  ?
;
_space_group_IT_number 1
_symmetry_cell_setting triclinic
_symmetry_space_group_name_Hall 'P 1'
_symmetry_space_group_name_H-M 'P 1'
_atom_sites_solution_hydrogens geom
_atom_sites_solution_primary direct
_atom_sites_solution_secondary difmap
_audit_creation_method SHELXL-97
_cell_angle_alpha 99.1945(10)
_cell_angle_beta 108.7476(11)
_cell_angle_gamma 110.6167(14)
_cell_formula_units_Z 1
_cell_length_a 7.9711(2)
_cell_length_b 8.3909(2)
_cell_length_c 9.5169(3)
_cell_measurement_temperature 293(2)
_cell_volume 536.74(3)
_computing_structure_refinement 'SHELXL-97 (Sheldrick, 1997)'
_computing_structure_solution 'SHELXS-97 (Sheldrick, 1990)'
_diffrn_ambient_temperature 293(2)
_diffrn_measured_fraction_theta_full 0.983
_diffrn_measured_fraction_theta_max 0.983
_diffrn_measurement_device_type 'Nonius KappaCCD area detector'
_diffrn_radiation_monochromator graphite
_diffrn_radiation_source 'fine-focus sealed tube'
_diffrn_radiation_type MoK\a
_diffrn_radiation_wavelength 0.71073
_diffrn_reflns_av_R_equivalents 0.0000
_diffrn_reflns_av_sigmaI/netI 0.0452
_diffrn_reflns_limit_h_max 8
_diffrn_reflns_limit_h_min -9
_diffrn_reflns_limit_k_max 9
_diffrn_reflns_limit_k_min -9
_diffrn_reflns_limit_l_max 11
_diffrn_reflns_limit_l_min -11
_diffrn_reflns_number 3383
_diffrn_reflns_theta_full 25.04
_diffrn_reflns_theta_max 25.04
_diffrn_reflns_theta_min 4.52
_exptl_absorpt_coefficient_mu 0.414
_exptl_absorpt_correction_T_max 0.8196
_exptl_absorpt_correction_T_min 0.7603
_exptl_crystal_colour colorless
_exptl_crystal_density_diffrn 1.476
_exptl_crystal_density_method 'not measured'
_exptl_crystal_F_000 244
_exptl_crystal_size_max 0.70
_exptl_crystal_size_mid 0.50
_exptl_crystal_size_min 0.50
_refine_diff_density_max 0.280
_refine_diff_density_min -0.314
_refine_diff_density_rms 0.042
_refine_ls_abs_structure_details 'Flack H D (1983), Acta Cryst. A39, 876-881'
_refine_ls_abs_structure_Flack 0.10(6)
_refine_ls_extinction_method none
_refine_ls_goodness_of_fit_ref 1.414
_refine_ls_hydrogen_treatment mixed
_refine_ls_matrix_type full
_refine_ls_number_parameters 281
_refine_ls_number_reflns 3383
_refine_ls_number_restraints 3
_refine_ls_restrained_S_all 1.414
_refine_ls_R_factor_all 0.0414
_refine_ls_R_factor_gt 0.0401
_refine_ls_shift/su_max 0.000
_refine_ls_shift/su_mean 0.000
_refine_ls_structure_factor_coef Fsqd
_refine_ls_weighting_details 'calc w=1/[\s^2^(Fo^2^)+(0.0620P)^2^+0.0000P] where P=(Fo^2^+2Fc^2^)/3'
_refine_ls_weighting_scheme calc
_refine_ls_wR_factor_gt 0.1123
_refine_ls_wR_factor_ref 0.1143
_reflns_number_gt 3300
_reflns_number_total 3383
_reflns_threshold_expression >2sigma(I)
_cod_data_source_file ic010600e_2.cif
_cod_data_source_block acp41b(1B)
_cod_depositor_comments
;
The following automatic conversions were performed:

'_symmetry_cell_setting' value 'Triclinic' changed to 'triclinic'
according to the built-in table from CIF Core dictionary named
'cif_core.dic' version 2.4.1 from 2010-06-29.

Automatic conversion script
Id: cif_fix_values 1646 2011-03-28 12:23:43Z adriana 
;
_cod_original_cell_volume 536.74(2)
_cod_database_code 4320592

loop_
_symmetry_equiv_pos_as_xyz
'x, y, z'

loop_
_atom_site_label
_atom_site_type_symbol
_atom_site_fract_x
_atom_site_fract_y
_atom_site_fract_z
_atom_site_U_iso_or_equiv
_atom_site_adp_type
_atom_site_occupancy
_atom_site_symmetry_multiplicity
_atom_site_calc_flag
_atom_site_refinement_flags
_atom_site_disorder_assembly
_atom_site_disorder_group
P P 0.52598(6) 0.15927(6) 0.05015(5) 0.03437(18) Uani 1 1 d . . .
O1 O 0.6956(2) 0.1424(2) 0.22052(19) 0.0385(4) Uani 1 1 d . . .
O2 O 0.7624(3) 0.1531(3) 0.4673(2) 0.0529(5) Uani 1 1 d . . .
O3 O 0.3694(3) 0.1768(3) -0.1162(2) 0.0436(4) Uani 1 1 d . . .
O4 O 0.1423(4) 0.0204(4) -0.3593(3) 0.0722(7) Uani 1 1 d . . .
O5 O 0.6888(5) 0.1241(3) -0.1870(3) 0.0889(11) Uani 1 1 d . . .
O6 O 0.8537(5) 0.3463(4) -0.2507(3) 0.0902(10) Uani 1 1 d . . .
H6 H 0.8725 0.2717 -0.3027 0.135 Uiso 1 1 calc R . .
C1 C 0.3850(4) 0.1797(3) 0.1615(3) 0.0381(5) Uani 1 1 d . . .
C2 C 0.2128(4) 0.2010(4) 0.1126(4) 0.0510(7) Uani 1 1 d . . .
H2 H 0.1596 0.2137 0.0149 0.061 Uiso 1 1 calc R . .
C3 C 0.1220(5) 0.2027(5) 0.2166(5) 0.0632(9) Uani 1 1 d . . .
H3 H 0.0043 0.2134 0.1855 0.076 Uiso 1 1 calc R . .
C4 C 0.1999(5) 0.1894(4) 0.3605(4) 0.0568(8) Uani 1 1 d . . .
H4 H 0.1359 0.1925 0.4265 0.068 Uiso 1 1 calc R . .
C5 C 0.3734(4) 0.1712(4) 0.4113(3) 0.0496(7) Uani 1 1 d . . .
H5 H 0.4263 0.1607 0.5099 0.060 Uiso 1 1 calc R . .
C6 C 0.4664(3) 0.1691(3) 0.3109(3) 0.0370(5) Uani 1 1 d . . .
C7 C 0.6527(4) 0.1531(3) 0.3434(3) 0.0372(5) Uani 1 1 d . . .
C11 C 0.4540(4) -0.0693(4) -0.0545(3) 0.0406(5) Uani 1 1 d . . .
C12 C 0.5167(5) -0.1929(4) -0.0047(4) 0.0535(7) Uani 1 1 d . . .
H12 H 0.6136 -0.1608 0.0946 0.064 Uiso 1 1 calc R . .
C13 C 0.4327(6) -0.3648(5) -0.1051(5) 0.0686(9) Uani 1 1 d . . .
H13 H 0.4769 -0.4474 -0.0737 0.082 Uiso 1 1 calc R . .
C14 C 0.2842(6) -0.4166(5) -0.2514(5) 0.0725(10) Uani 1 1 d . . .
H14 H 0.2265 -0.5341 -0.3157 0.087 Uiso 1 1 calc R . .
C15 C 0.2221(5) -0.2947(5) -0.3015(4) 0.0669(9) Uani 1 1 d . . .
H15 H 0.1237 -0.3282 -0.4004 0.080 Uiso 1 1 calc R . .
C16 C 0.3075(4) -0.1209(4) -0.2032(3) 0.0460(6) Uani 1 1 d . . .
C17 C 0.2602(4) 0.0267(4) -0.2385(3) 0.0493(6) Uani 1 1 d . . .
C21 C 0.7235(3) 0.3744(3) 0.0801(3) 0.0388(5) Uani 1 1 d . . .
C22 C 0.7729(4) 0.5110(4) 0.2115(3) 0.0495(6) Uani 1 1 d . . .
H22 H 0.7092 0.4863 0.2773 0.059 Uiso 1 1 calc R . .
C23 C 0.9127(5) 0.6807(4) 0.2463(4) 0.0604(8) Uani 1 1 d . . .
H23 H 0.9424 0.7692 0.3348 0.073 Uiso 1 1 calc R . .
C24 C 1.0093(5) 0.7213(4) 0.1513(4) 0.0612(8) Uani 1 1 d . . .
H24 H 1.1049 0.8365 0.1755 0.073 Uiso 1 1 calc R . .
C25 C 0.9630(5) 0.5890(4) 0.0194(4) 0.0557(8) Uani 1 1 d . . .
H25 H 1.0277 0.6161 -0.0454 0.067 Uiso 1 1 calc R . .
C26 C 0.8205(4) 0.4151(4) -0.0179(3) 0.0394(5) Uani 1 1 d . . .
C27 C 0.7796(4) 0.2783(4) -0.1600(3) 0.0418(6) Uani 1 1 d . . .
C1S C 0.6542(7) -0.2054(6) -0.4431(6) 0.0835(11) Uani 1 1 d . . .
H1S1 H 0.7660 -0.1157 -0.4495 0.100 Uiso 1 1 calc R . .
H1S2 H 0.6178 -0.1463 -0.3695 0.100 Uiso 1 1 calc R . .
Cl1S Cl 0.7187(2) -0.36639(17) -0.37758(17) 0.1004(4) Uani 1 1 d . . .
Cl2S Cl 0.4573(2) -0.3039(2) -0.6266(2) 0.1235(6) Uani 1 1 d . . .

loop_
_atom_site_aniso_label
_atom_site_aniso_U_11
_atom_site_aniso_U_22
_atom_site_aniso_U_33
_atom_site_aniso_U_23
_atom_site_aniso_U_13
_atom_site_aniso_U_12
P 0.0355(3) 0.0404(3) 0.0298(3) 0.0139(2) 0.0147(2) 0.0166(2)
O1 0.0377(9) 0.0523(10) 0.0315(8) 0.0167(7) 0.0169(7) 0.0217(8)
O2 0.0557(12) 0.0726(14) 0.0313(9) 0.0171(9) 0.0137(8) 0.0316(10)
O3 0.0451(10) 0.0468(10) 0.0344(9) 0.0162(7) 0.0105(7) 0.0186(8)
O4 0.0686(14) 0.0778(17) 0.0428(12) 0.0245(11) 0.0008(10) 0.0193(12)
O5 0.137(3) 0.0428(14) 0.094(2) 0.0087(12) 0.090(2) 0.0127(14)
O6 0.128(2) 0.0620(15) 0.0588(15) 0.0055(12) 0.0617(16) 0.0018(15)
C1 0.0362(12) 0.0401(13) 0.0412(13) 0.0166(10) 0.0195(10) 0.0147(10)
C2 0.0449(14) 0.0645(18) 0.0603(17) 0.0292(14) 0.0289(13) 0.0306(13)
C3 0.0516(17) 0.077(2) 0.085(2) 0.0341(19) 0.0412(17) 0.0377(16)
C4 0.0582(17) 0.0557(18) 0.0674(19) 0.0128(15) 0.0438(15) 0.0227(14)
C5 0.0520(15) 0.0532(16) 0.0432(15) 0.0105(12) 0.0281(12) 0.0162(12)
C6 0.0384(13) 0.0343(13) 0.0339(12) 0.0083(10) 0.0162(10) 0.0108(10)
C7 0.0401(12) 0.0420(12) 0.0288(11) 0.0111(9) 0.0143(10) 0.0166(10)
C11 0.0443(13) 0.0409(13) 0.0361(12) 0.0117(10) 0.0211(10) 0.0139(10)
C12 0.0616(17) 0.0519(17) 0.0553(16) 0.0185(13) 0.0262(14) 0.0304(13)
C13 0.084(2) 0.0481(18) 0.081(2) 0.0187(16) 0.038(2) 0.0323(16)
C14 0.080(2) 0.0419(17) 0.081(2) 0.0022(16) 0.038(2) 0.0132(16)
C15 0.065(2) 0.061(2) 0.0522(18) 0.0031(15) 0.0220(16) 0.0111(16)
C16 0.0453(14) 0.0457(15) 0.0378(13) 0.0095(11) 0.0180(11) 0.0103(11)
C17 0.0466(14) 0.0537(16) 0.0361(14) 0.0169(12) 0.0123(12) 0.0120(12)
C21 0.0396(12) 0.0407(13) 0.0350(12) 0.0134(10) 0.0142(10) 0.0166(10)
C22 0.0603(16) 0.0485(15) 0.0385(14) 0.0082(11) 0.0256(12) 0.0194(12)
C23 0.0712(19) 0.0452(16) 0.0447(15) 0.0020(12) 0.0200(13) 0.0117(14)
C24 0.0630(18) 0.0428(16) 0.0559(18) 0.0063(13) 0.0242(15) 0.0031(13)
C25 0.0540(16) 0.0484(16) 0.0500(17) 0.0122(13) 0.0248(13) 0.0044(12)
C26 0.0408(12) 0.0434(13) 0.0293(11) 0.0107(10) 0.0130(9) 0.0146(10)
C27 0.0414(12) 0.0472(16) 0.0336(12) 0.0120(11) 0.0184(10) 0.0131(11)
C1S 0.089(3) 0.072(2) 0.088(3) 0.017(2) 0.033(2) 0.038(2)
Cl1S 0.1109(9) 0.0876(8) 0.1167(10) 0.0487(7) 0.0492(7) 0.0481(7)
Cl2S 0.1075(10) 0.1017(9) 0.1082(10) 0.0192(8) 0.0047(8) 0.0289(7)

loop_
_atom_type_symbol
_atom_type_description
_atom_type_scat_dispersion_real
_atom_type_scat_dispersion_imag
_atom_type_scat_source
C C 0.0033 0.0016 'International Tables Vol C Tables 4.2.6.8 and 6.1.1.4'
H H 0.0000 0.0000 'International Tables Vol C Tables 4.2.6.8 and 6.1.1.4'
O O 0.0106 0.0060 'International Tables Vol C Tables 4.2.6.8 and 6.1.1.4'
P P 0.1023 0.0942 'International Tables Vol C Tables 4.2.6.8 and 6.1.1.4'
Cl Cl 0.1484 0.1585 'International Tables Vol C Tables 4.2.6.8 and 6.1.1.4'

loop_
_geom_angle_atom_site_label_1
_geom_angle_atom_site_label_2
_geom_angle_atom_site_label_3
_geom_angle
_geom_angle_site_symmetry_1
_geom_angle_site_symmetry_3
_geom_angle_publ_flag
O3 P C11 89.17(11) . . ?
O3 P C1 94.46(10) . . ?
C11 P C1 113.11(11) . . ?
O3 P O1 177.95(9) . . ?
C11 P O1 90.50(11) . . ?
C1 P O1 87.53(10) . . ?
O3 P C21 91.35(10) . . ?
C11 P C21 133.86(11) . . ?
C1 P C21 112.84(11) . . ?
O1 P C21 87.42(9) . . ?
O3 P O5 73.71(10) . . ?
C11 P O5 66.31(9) . . ?
C1 P O5 168.10(12) . . ?
O1 P O5 104.31(9) . . ?
C21 P O5 69.65(9) . . ?
C7 O1 P 115.68(16) . . ?
C17 O3 P 116.32(18) . . ?
C27 O5 P 95.92(16) . . ?
C2 C1 C6 120.3(2) . . ?
C2 C1 P 127.3(2) . . ?
C6 C1 P 112.38(19) . . ?
C1 C2 C3 117.2(3) . . ?
C4 C3 C2 122.2(3) . . ?
C3 C4 C5 121.0(3) . . ?
C4 C5 C6 118.1(3) . . ?
C5 C6 C1 121.2(3) . . ?
C5 C6 C7 126.4(2) . . ?
C1 C6 C7 112.4(2) . . ?
O2 C7 O1 121.3(2) . . ?
O2 C7 C6 126.8(2) . . ?
O1 C7 C6 111.9(2) . . ?
C12 C11 C16 119.6(3) . . ?
C12 C11 P 129.4(2) . . ?
C16 C11 P 110.9(2) . . ?
C13 C12 C11 118.8(3) . . ?
C12 C13 C14 121.4(3) . . ?
C15 C14 C13 120.0(3) . . ?
C14 C15 C16 119.3(3) . . ?
C15 C16 C11 120.9(3) . . ?
C15 C16 C17 126.4(3) . . ?
C11 C16 C17 112.7(2) . . ?
O4 C17 O3 122.7(3) . . ?
O4 C17 C16 126.6(3) . . ?
O3 C17 C16 110.7(2) . . ?
C22 C21 C26 118.1(2) . . ?
C22 C21 P 114.99(19) . . ?
C26 C21 P 126.86(18) . . ?
C23 C22 C21 121.8(3) . . ?
C22 C23 C24 120.5(3) . . ?
C23 C24 C25 119.3(3) . . ?
C24 C25 C26 121.0(3) . . ?
C25 C26 C21 119.4(2) . . ?
C25 C26 C27 118.4(2) . . ?
C21 C26 C27 122.2(2) . . ?
O5 C27 O6 123.5(2) . . ?
O5 C27 C26 123.3(2) . . ?
O6 C27 C26 113.2(2) . . ?
Cl1S C1S Cl2S 110.5(3) . . ?

loop_
_geom_bond_atom_site_label_1
_geom_bond_atom_site_label_2
_geom_bond_distance
_geom_bond_site_symmetry_2
_geom_bond_publ_flag
P O3 1.7374(18) . ?
P C11 1.802(3) . ?
P C1 1.805(2) . ?
P O1 1.8102(18) . ?
P C21 1.834(3) . ?
P O5 2.967(2) . ?
O1 C7 1.319(3) . ?
O2 C7 1.221(3) . ?
O3 C17 1.344(3) . ?
O4 C17 1.207(4) . ?
O5 C27 1.174(4) . ?
O6 C27 1.291(4) . ?
C1 C2 1.387(4) . ?
C1 C6 1.392(3) . ?
C2 C3 1.403(4) . ?
C3 C4 1.351(5) . ?
C4 C5 1.383(5) . ?
C5 C6 1.386(4) . ?
C6 C7 1.476(4) . ?
C11 C12 1.386(4) . ?
C11 C16 1.393(4) . ?
C12 C13 1.382(5) . ?
C13 C14 1.383(6) . ?
C14 C15 1.371(6) . ?
C15 C16 1.386(5) . ?
C16 C17 1.473(5) . ?
C21 C22 1.393(4) . ?
C21 C26 1.402(3) . ?
C22 C23 1.369(4) . ?
C23 C24 1.374(5) . ?
C24 C25 1.383(5) . ?
C25 C26 1.397(4) . ?
C26 C27 1.487(3) . ?
C1S Cl1S 1.741(5) . ?
C1S Cl2S 1.749(5) . ?
